data_4347127
loop_
_publ_author_name
'Zhao, Xin'
'Zhou, Feng'
'Liu, Quan'
'Chen, Qiu-Fang'
'Yang, Jun-Yi'
'Zhang, Wen-Hua'
'Song, Ying-Lin'
'Lang, Jian-Ping'

_publ_section_title
;
 Diverse Tp*-Capped W-Cu-S Clusters from One-Pot Assembly Involving in
 Situ Thiolation of Phosphines.
;
_journal_issue 4
_journal_name_full 'Inorganic chemistry'
_journal_page_first 1861
_journal_page_last 1871
_journal_paper_doi 10.1021/acs.inorgchem.5b02765
_journal_volume 55
_journal_year 2016
_chemical_formula_moiety 'C56 H68 B2 Cl2 Cu4 N12 P2 S6 W2'
_chemical_formula_sum 'C56 H68 B2 Cl2 Cu4 N12 P2 S6 W2'
_chemical_formula_weight 1877.90
_space_group_IT_number 14
_space_group_name_Hall '-P 2yn'
_space_group_name_H-M_alt 'P 1 21/n 1'
_symmetry_cell_setting monoclinic
_symmetry_space_group_name_Hall '-P 2yn'
_symmetry_space_group_name_H-M 'P 1 21/n 1'
_atom_sites_solution_hydrogens geom
_atom_sites_solution_primary direct
_atom_sites_solution_secondary difmap
_audit_creation_method SHELXL-97
_audit_update_record
;
2014-05-15 # Formatted by publCIF
;
_cell_angle_alpha 90.00
_cell_angle_beta 101.371(2)
_cell_angle_gamma 90.00
_cell_formula_units_Z 2
_cell_length_a 11.0020(6)
_cell_length_b 15.1694(8)
_cell_length_c 19.7883(11)
_cell_measurement_reflns_used 9954
_cell_measurement_temperature 153(2)
_cell_measurement_theta_max 27.99
_cell_measurement_theta_min 2.32
_cell_volume 3237.7(3)
_computing_structure_refinement 'SHELXL-97 (Sheldrick, 1997)'
_computing_structure_solution 'SHELXS-97 (Sheldrick, 1990)'
_diffrn_ambient_temperature 153(2)
_diffrn_measured_fraction_theta_full 0.999
_diffrn_measured_fraction_theta_max 0.999
_diffrn_measurement_device_type 'Bruker D8 Quest'
_diffrn_measurement_method 'phi and omega scans'
_diffrn_radiation_monochromator graphite
_diffrn_radiation_source 'fine-focus sealed tube'
_diffrn_radiation_type MoK\a
_diffrn_radiation_wavelength 0.71073
_diffrn_reflns_av_R_equivalents 0.0991
_diffrn_reflns_av_sigmaI/netI 0.0888
_diffrn_reflns_limit_h_max 14
_diffrn_reflns_limit_h_min -14
_diffrn_reflns_limit_k_max 20
_diffrn_reflns_limit_k_min -20
_diffrn_reflns_limit_l_max 26
_diffrn_reflns_limit_l_min -26
_diffrn_reflns_number 50834
_diffrn_reflns_theta_full 28.28
_diffrn_reflns_theta_max 28.28
_diffrn_reflns_theta_min 2.32
_diffrn_standards_decay_% 0
_diffrn_standards_interval_count 0
_diffrn_standards_interval_time 0
_diffrn_standards_number 0
_exptl_absorpt_coefficient_mu 5.203
_exptl_absorpt_correction_T_max 0.8189
_exptl_absorpt_correction_T_min 0.1463
_exptl_absorpt_correction_type multi-scan
_exptl_absorpt_process_details 'SADABS, (Sheldrick 2008)'
_exptl_crystal_colour black
_exptl_crystal_density_diffrn 1.926
_exptl_crystal_density_method 'not measured'
_exptl_crystal_description prism
_exptl_crystal_F_000 1844
_exptl_crystal_size_max 0.60
_exptl_crystal_size_mid 0.40
_exptl_crystal_size_min 0.04
_refine_diff_density_max 2.573
_refine_diff_density_min -2.034
_refine_diff_density_rms 0.223
_refine_ls_extinction_method none
_refine_ls_goodness_of_fit_ref 1.076
_refine_ls_hydrogen_treatment mixed
_refine_ls_matrix_type full
_refine_ls_number_parameters 397
_refine_ls_number_reflns 8035
_refine_ls_number_restraints 1
_refine_ls_restrained_S_all 1.075
_refine_ls_R_factor_all 0.1082
_refine_ls_R_factor_gt 0.0611
_refine_ls_shift/su_max 0.000
_refine_ls_shift/su_mean 0.000
_refine_ls_structure_factor_coef Fsqd
_refine_ls_weighting_details 'calc w=1/[\s^2^(Fo^2^)+(0.0419P)^2^+21.8059P] where P=(Fo^2^+2Fc^2^)/3'
_refine_ls_weighting_scheme calc
_refine_ls_wR_factor_gt 0.1070
_refine_ls_wR_factor_ref 0.1203
_reflns_number_gt 5610
_reflns_number_total 8035
_reflns_threshold_expression >2sigma(I)
_cod_data_source_file ic5b02765_si_002.cif
_cod_data_source_block compound2
_cod_original_sg_symbol_H-M P2(1)/n
_cod_database_code 4347127
_publcif_datablock.id {95282c62-bbe8-4b4c-a079-73e708be5fd2}

loop_
_symmetry_equiv_pos_as_xyz
'x, y, z'
'-x+1/2, y+1/2, -z+1/2'
'-x, -y, -z'
'x-1/2, -y-1/2, z-1/2'

loop_
_atom_site_label
_atom_site_type_symbol
_atom_site_fract_x
_atom_site_fract_y
_atom_site_fract_z
_atom_site_U_iso_or_equiv
_atom_site_adp_type
_atom_site_occupancy
_atom_site_symmetry_multiplicity
_atom_site_calc_flag
_atom_site_refinement_flags
W1 W 0.85149(3) 0.28736(2) 0.569421(15) 0.01660(9) Uani 1 1 d .
Cu1 Cu 0.76235(8) 0.12550(6) 0.55157(5) 0.0184(2) Uani 1 1 d .
Cu2 Cu 0.62489(9) 0.28608(7) 0.50062(5) 0.0301(2) Uani 1 1 d .
S1 S 0.94145(18) 0.16900(13) 0.53163(10) 0.0205(4) Uani 1 1 d .
S2 S 0.67617(18) 0.23011(12) 0.60448(10) 0.0201(4) Uani 1 1 d .
S3 S 0.7796(2) 0.35693(14) 0.47158(11) 0.0307(5) Uani 1 1 d .
Cl1 Cl 0.43971(18) 0.28962(14) 0.43835(10) 0.0304(5) Uani 1 1 d .
P1 P 0.70186(17) -0.01307(12) 0.53769(10) 0.0148(4) Uani 1 1 d .
B1 B 1.0471(8) 0.4077(6) 0.6908(5) 0.0197(19) Uani 1 1 d D
H1B H 1.115(6) 0.449(4) 0.730(3) 0.030 Uiso 1 1 d D
N1 N 1.0294(6) 0.3160(4) 0.7196(3) 0.0166(13) Uani 1 1 d .
N2 N 0.9565(5) 0.2547(4) 0.6800(3) 0.0157(13) Uani 1 1 d .
N3 N 1.0976(6) 0.3991(4) 0.6248(3) 0.0201(14) Uani 1 1 d .
N4 N 1.0302(6) 0.3562(4) 0.5672(3) 0.0196(14) Uani 1 1 d .
N5 N 0.9187(6) 0.4518(4) 0.6736(3) 0.0195(14) Uani 1 1 d .
N6 N 0.8234(6) 0.4146(4) 0.6268(3) 0.0181(14) Uani 1 1 d .
C1 C 0.7310(7) -0.0676(5) 0.4601(4) 0.0155(16) Uani 1 1 d .
C2 C 0.7893(7) -0.0228(6) 0.4152(4) 0.0227(17) Uani 1 1 d .
H2 H 0.8185 0.0355 0.4257 0.027 Uiso 1 1 calc R
C3 C 0.8056(8) -0.0623(6) 0.3549(4) 0.030(2) Uani 1 1 d .
H3 H 0.8432 -0.0305 0.3232 0.036 Uiso 1 1 calc R
C4 C 0.7674(8) -0.1480(6) 0.3406(4) 0.030(2) Uani 1 1 d .
H4 H 0.7803 -0.1755 0.2994 0.036 Uiso 1 1 calc R
C5 C 0.7118(8) -0.1929(5) 0.3848(5) 0.033(2) Uani 1 1 d .
H5 H 0.6846 -0.2517 0.3743 0.039 Uiso 1 1 calc R
C6 C 0.6938(8) -0.1538(6) 0.4460(4) 0.0269(19) Uani 1 1 d .
H6 H 0.6563 -0.1862 0.4775 0.032 Uiso 1 1 calc R
C7 C 0.7734(7) -0.0818(5) 0.6098(4) 0.0166(16) Uani 1 1 d .
C8 C 0.8970(7) -0.1046(5) 0.6154(4) 0.0229(18) Uani 1 1 d .
H8 H 0.9393 -0.0898 0.5795 0.027 Uiso 1 1 calc R
C9 C 0.9590(8) -0.1489(5) 0.6730(4) 0.028(2) Uani 1 1 d .
H9 H 1.0438 -0.1639 0.6767 0.034 Uiso 1 1 calc R
C10 C 0.8982(8) -0.1713(5) 0.7249(4) 0.0267(19) Uani 1 1 d .
H10 H 0.9411 -0.2012 0.7648 0.032 Uiso 1 1 calc R
C11 C 0.7752(8) -0.1502(5) 0.7189(4) 0.0269(19) Uani 1 1 d .
H11 H 0.7327 -0.1666 0.7544 0.032 Uiso 1 1 calc R
C12 C 0.7127(8) -0.1054(5) 0.6619(4) 0.0237(18) Uani 1 1 d .
H12 H 0.6277 -0.0907 0.6584 0.028 Uiso 1 1 calc R
C13 C 0.5351(6) -0.0248(5) 0.5313(4) 0.0134(15) Uani 1 1 d .
H13A H 0.5124 -0.0880 0.5273 0.016 Uiso 1 1 calc R
H13B H 0.5115 -0.0013 0.5736 0.016 Uiso 1 1 calc R
C14 C 1.1618(8) 0.3323(6) 0.8374(4) 0.030(2) Uani 1 1 d .
H14A H 1.2264 0.3614 0.8177 0.045 Uiso 1 1 calc R
H14B H 1.2005 0.2917 0.8739 0.045 Uiso 1 1 calc R
H14C H 1.1139 0.3768 0.8568 0.045 Uiso 1 1 calc R
C15 C 1.0782(7) 0.2824(5) 0.7827(4) 0.0204(16) Uani 1 1 d .
C16 C 1.0360(8) 0.1974(5) 0.7839(4) 0.0244(18) Uani 1 1 d .
H16 H 1.0547 0.1570 0.8211 0.029 Uiso 1 1 calc R
C17 C 0.9612(7) 0.1822(5) 0.7203(4) 0.0168(16) Uani 1 1 d .
C18 C 0.9001(7) 0.0960(5) 0.6984(4) 0.0212(17) Uani 1 1 d .
H18A H 0.8099 0.1029 0.6911 0.032 Uiso 1 1 calc R
H18B H 0.9271 0.0517 0.7343 0.032 Uiso 1 1 calc R
H18C H 0.9232 0.0768 0.6553 0.032 Uiso 1 1 calc R
C19 C 1.2984(8) 0.4793(6) 0.6618(5) 0.036(2) Uani 1 1 d .
H19A H 1.2615 0.5332 0.6763 0.054 Uiso 1 1 calc R
H19B H 1.3694 0.4947 0.6411 0.054 Uiso 1 1 calc R
H19C H 1.3261 0.4414 0.7020 0.054 Uiso 1 1 calc R
C20 C 1.2032(7) 0.4310(5) 0.6097(4) 0.0251(19) Uani 1 1 d .
C21 C 1.2059(9) 0.4102(6) 0.5428(5) 0.034(2) Uani 1 1 d .
H21 H 1.2700 0.4241 0.5187 0.041 Uiso 1 1 calc R
C22 C 1.0977(8) 0.3652(5) 0.5170(4) 0.028(2) Uani 1 1 d .
C23 C 1.0598(10) 0.3302(7) 0.4462(5) 0.045(3) Uani 1 1 d .
H23A H 1.1338 0.3142 0.4283 0.067 Uiso 1 1 calc R
H23B H 1.0128 0.3753 0.4166 0.067 Uiso 1 1 calc R
H23C H 1.0078 0.2779 0.4469 0.067 Uiso 1 1 calc R
C24 C 0.9629(9) 0.5843(5) 0.7489(5) 0.033(2) Uani 1 1 d .
H24A H 1.0046 0.5471 0.7871 0.049 Uiso 1 1 calc R
H24B H 0.9131 0.6290 0.7667 0.049 Uiso 1 1 calc R
H24C H 1.0251 0.6133 0.7273 0.049 Uiso 1 1 calc R
C25 C 0.8813(8) 0.5290(5) 0.6973(4) 0.0231(18) Uani 1 1 d .
C26 C 0.7608(8) 0.5411(5) 0.6657(4) 0.0263(19) Uani 1 1 d .
H26 H 0.7099 0.5898 0.6721 0.032 Uiso 1 1 calc R
C27 C 0.7258(7) 0.4697(5) 0.6225(4) 0.0218(17) Uani 1 1 d .
C28 C 0.6011(8) 0.4565(6) 0.5797(4) 0.032(2) Uani 1 1 d .
H28A H 0.6081 0.4483 0.5314 0.047 Uiso 1 1 calc R
H28B H 0.5496 0.5083 0.5834 0.047 Uiso 1 1 calc R
H28C H 0.5628 0.4041 0.5956 0.047 Uiso 1 1 calc R

loop_
_atom_site_aniso_label
_atom_site_aniso_U_11
_atom_site_aniso_U_22
_atom_site_aniso_U_33
_atom_site_aniso_U_23
_atom_site_aniso_U_13
_atom_site_aniso_U_12
W1 0.02091(16) 0.01286(15) 0.01798(15) 0.00046(14) 0.00856(11) -0.00057(14)
Cu1 0.0206(5) 0.0136(5) 0.0223(5) 0.0000(4) 0.0071(4) -0.0015(4)
Cu2 0.0328(6) 0.0278(6) 0.0289(6) 0.0010(5) 0.0045(4) 0.0002(5)
S1 0.0206(10) 0.0161(10) 0.0276(11) -0.0019(8) 0.0114(8) 0.0002(8)
S2 0.0194(10) 0.0181(10) 0.0245(10) 0.0023(8) 0.0088(8) 0.0018(8)
S3 0.0388(13) 0.0266(12) 0.0266(11) 0.0011(9) 0.0064(10) -0.0030(10)
Cl1 0.0258(10) 0.0348(12) 0.0294(11) 0.0052(10) 0.0026(8) -0.0016(10)
P1 0.0153(10) 0.0133(10) 0.0176(10) -0.0006(8) 0.0076(8) -0.0022(8)
B1 0.019(5) 0.019(5) 0.026(5) 0.004(4) 0.015(4) 0.001(4)
N1 0.020(3) 0.015(3) 0.016(3) -0.001(2) 0.006(3) 0.000(3)
N2 0.014(3) 0.012(3) 0.022(3) 0.002(3) 0.007(3) 0.004(3)
N3 0.021(3) 0.018(3) 0.023(3) -0.002(3) 0.007(3) -0.005(3)
N4 0.023(4) 0.015(3) 0.023(3) -0.002(3) 0.012(3) -0.001(3)
N5 0.030(4) 0.013(3) 0.018(3) -0.001(3) 0.010(3) -0.004(3)
N6 0.023(4) 0.016(3) 0.015(3) 0.001(3) 0.006(3) 0.003(3)
C1 0.016(4) 0.018(4) 0.014(4) -0.001(3) 0.005(3) 0.003(3)
C2 0.016(4) 0.028(5) 0.024(4) 0.002(3) 0.005(3) -0.001(3)
C3 0.030(5) 0.040(5) 0.022(4) 0.010(4) 0.010(4) 0.009(4)
C4 0.028(5) 0.049(6) 0.017(4) -0.006(4) 0.008(4) 0.014(4)
C5 0.041(5) 0.020(5) 0.037(5) -0.011(4) 0.008(4) 0.004(4)
C6 0.034(5) 0.027(5) 0.024(4) 0.000(3) 0.015(4) 0.003(4)
C7 0.020(4) 0.011(4) 0.020(4) -0.005(3) 0.005(3) -0.003(3)
C8 0.024(4) 0.022(4) 0.025(4) -0.002(3) 0.012(4) 0.001(3)
C9 0.024(5) 0.025(5) 0.033(5) -0.004(4) -0.001(4) 0.010(4)
C10 0.040(5) 0.016(4) 0.021(4) 0.001(3) -0.002(4) 0.004(4)
C11 0.030(5) 0.029(5) 0.023(4) 0.001(4) 0.010(4) -0.008(4)
C12 0.021(4) 0.030(5) 0.019(4) 0.000(3) 0.004(3) 0.001(4)
C13 0.007(3) 0.015(4) 0.020(4) 0.000(3) 0.006(3) -0.002(3)
C14 0.030(5) 0.027(5) 0.033(5) 0.006(4) 0.004(4) -0.007(4)
C15 0.024(4) 0.019(4) 0.020(4) 0.001(3) 0.008(3) 0.007(4)
C16 0.034(5) 0.018(4) 0.022(4) 0.003(3) 0.006(4) 0.001(3)
C17 0.018(4) 0.015(4) 0.018(4) 0.002(3) 0.005(3) -0.002(3)
C18 0.025(4) 0.018(4) 0.021(4) 0.007(3) 0.004(3) -0.002(3)
C19 0.031(5) 0.043(6) 0.038(5) -0.009(4) 0.017(4) -0.019(4)
C20 0.026(5) 0.017(4) 0.037(5) -0.001(4) 0.016(4) -0.008(3)
C21 0.048(6) 0.027(5) 0.035(5) -0.005(4) 0.025(4) -0.014(4)
C22 0.044(5) 0.019(4) 0.029(5) -0.005(3) 0.025(4) -0.015(4)
C23 0.066(7) 0.043(6) 0.036(6) -0.008(5) 0.037(5) -0.022(5)
C24 0.047(6) 0.016(4) 0.037(5) -0.007(4) 0.011(4) 0.005(4)
C25 0.039(5) 0.007(4) 0.027(4) 0.002(3) 0.017(4) 0.002(3)
C26 0.036(5) 0.016(4) 0.031(5) -0.004(3) 0.015(4) 0.007(4)
C27 0.027(4) 0.021(4) 0.020(4) 0.010(3) 0.010(3) 0.005(3)
C28 0.029(5) 0.032(5) 0.033(5) 0.006(4) 0.005(4) 0.015(4)

loop_
_atom_type_symbol
_atom_type_description
_atom_type_scat_dispersion_real
_atom_type_scat_dispersion_imag
_atom_type_scat_source
C C 0.0033 0.0016 'International Tables Vol C Tables 4.2.6.8 and 6.1.1.4'
H H 0.0000 0.0000 'International Tables Vol C Tables 4.2.6.8 and 6.1.1.4'
B B 0.0013 0.0007 'International Tables Vol C Tables 4.2.6.8 and 6.1.1.4'
N N 0.0061 0.0033 'International Tables Vol C Tables 4.2.6.8 and 6.1.1.4'
S S 0.1246 0.1234 'International Tables Vol C Tables 4.2.6.8 and 6.1.1.4'
P P 0.1023 0.0942 'International Tables Vol C Tables 4.2.6.8 and 6.1.1.4'
Cl Cl 0.1484 0.1585 'International Tables Vol C Tables 4.2.6.8 and 6.1.1.4'
Cu Cu 0.3201 1.2651 'International Tables Vol C Tables 4.2.6.8 and 6.1.1.4'
W W -0.8490 6.8722 'International Tables Vol C Tables 4.2.6.8 and 6.1.1.4'

loop_
_geom_angle_atom_site_label_1
_geom_angle_atom_site_label_2
_geom_angle_atom_site_label_3
_geom_angle
_geom_angle_site_symmetry_1
S3 W1 N4 85.63(17) .
S3 W1 S1 101.24(8) .
N4 W1 S1 85.41(16) .
S3 W1 N6 88.38(16) .
N4 W1 N6 79.7(2) .
S1 W1 N6 161.61(17) .
S3 W1 N2 162.71(16) .
N4 W1 N2 80.9(2) .
S1 W1 N2 88.45(15) .
N6 W1 N2 78.6(2) .
S3 W1 S2 105.27(8) .
N4 W1 S2 163.45(16) .
S1 W1 S2 104.17(7) .
N6 W1 S2 88.07(16) .
N2 W1 S2 85.85(16) .
S3 W1 Cu2 53.34(6) .
N4 W1 Cu2 138.71(16) .
S1 W1 Cu2 105.07(6) .
N6 W1 Cu2 93.26(16) .
N2 W1 Cu2 137.96(15) .
S2 W1 Cu2 52.43(5) .
S3 W1 Cu1 105.51(6) .
N4 W1 Cu1 137.46(16) .
S1 W1 Cu1 52.37(5) .
N6 W1 Cu1 140.05(15) .
N2 W1 Cu1 91.75(15) .
S2 W1 Cu1 52.35(5) .
Cu2 W1 Cu1 68.28(3) .
S1 Cu1 P1 121.71(8) .
S1 Cu1 S2 110.74(8) .
P1 Cu1 S2 126.51(8) .
S1 Cu1 W1 54.52(5) .
P1 Cu1 W1 175.86(7) .
S2 Cu1 W1 56.84(5) .
S1 Cu1 Cu2 96.26(6) .
P1 Cu1 Cu2 128.68(7) .
S2 Cu1 Cu2 47.85(6) .
W1 Cu1 Cu2 55.10(3) .
Cl1 Cu2 S3 122.23(9) .
Cl1 Cu2 S2 125.65(9) .
S3 Cu2 S2 111.56(9) .
Cl1 Cu2 W1 176.49(7) .
S3 Cu2 W1 54.28(6) .
S2 Cu2 W1 57.85(6) .
Cl1 Cu2 Cu1 125.38(7) .
S3 Cu2 Cu1 97.07(7) .
S2 Cu2 Cu1 48.50(6) .
W1 Cu2 Cu1 56.62(3) .
Cu1 S1 W1 73.11(6) .
Cu2 S2 Cu1 83.65(8) .
Cu2 S2 W1 69.72(6) .
Cu1 S2 W1 70.81(6) .
Cu2 S3 W1 72.38(7) .
C7 P1 C13 105.9(3) .
C7 P1 C1 106.2(3) .
C13 P1 C1 103.8(3) .
C7 P1 Cu1 112.1(2) .
C13 P1 Cu1 112.1(2) .
C1 P1 Cu1 115.9(2) .
N3 B1 N1 109.6(6) .
N3 B1 N5 108.8(7) .
N1 B1 N5 107.4(6) .
N3 B1 H1B 109(4) .
N1 B1 H1B 111(4) .
N5 B1 H1B 111(4) .
C15 N1 N2 110.7(6) .
C15 N1 B1 128.8(7) .
N2 N1 B1 120.5(6) .
C17 N2 N1 105.3(6) .
C17 N2 W1 133.2(5) .
N1 N2 W1 121.5(4) .
C20 N3 N4 109.2(6) .
C20 N3 B1 129.6(7) .
N4 N3 B1 121.2(6) .
C22 N4 N3 105.9(6) .
C22 N4 W1 132.1(5) .
N3 N4 W1 122.0(4) .
C25 N5 N6 110.1(6) .
C25 N5 B1 128.8(7) .
N6 N5 B1 121.0(6) .
C27 N6 N5 106.3(6) .
C27 N6 W1 132.3(5) .
N5 N6 W1 121.3(4) .
C2 C1 C6 119.6(7) .
C2 C1 P1 120.1(6) .
C6 C1 P1 120.3(6) .
C1 C2 C3 120.1(8) .
C1 C2 H2 119.9 .
C3 C2 H2 119.9 .
C2 C3 C4 120.2(8) .
C2 C3 H3 119.9 .
C4 C3 H3 119.9 .
C5 C4 C3 120.1(8) .
C5 C4 H4 119.9 .
C3 C4 H4 119.9 .
C4 C5 C6 120.6(8) .
C4 C5 H5 119.7 .
C6 C5 H5 119.7 .
C1 C6 C5 119.4(7) .
C1 C6 H6 120.3 .
C5 C6 H6 120.3 .
C12 C7 C8 119.1(7) .
C12 C7 P1 122.4(6) .
C8 C7 P1 118.2(6) .
C9 C8 C7 120.3(7) .
C9 C8 H8 119.9 .
C7 C8 H8 119.9 .
C10 C9 C8 120.3(8) .
C10 C9 H9 119.9 .
C8 C9 H9 119.9 .
C11 C10 C9 119.6(8) .
C11 C10 H10 120.2 .
C9 C10 H10 120.2 .
C10 C11 C12 120.6(8) .
C10 C11 H11 119.7 .
C12 C11 H11 119.7 .
C11 C12 C7 120.1(8) .
C11 C12 H12 119.9 .
C7 C12 H12 119.9 .
C13 C13 P1 110.6(6) 3_656
C13 C13 H13A 109.5 3_656
P1 C13 H13A 109.5 .
C13 C13 H13B 109.5 3_656
P1 C13 H13B 109.5 .
H13A C13 H13B 108.1 .
C15 C14 H14A 109.5 .
C15 C14 H14B 109.5 .
H14A C14 H14B 109.5 .
C15 C14 H14C 109.5 .
H14A C14 H14C 109.5 .
H14B C14 H14C 109.5 .
N1 C15 C16 107.1(7) .
N1 C15 C14 123.8(7) .
C16 C15 C14 129.2(7) .
C15 C16 C17 106.6(7) .
C15 C16 H16 126.7 .
C17 C16 H16 126.7 .
N2 C17 C16 110.4(7) .
N2 C17 C18 125.2(6) .
C16 C17 C18 124.4(7) .
C17 C18 H18A 109.5 .
C17 C18 H18B 109.5 .
H18A C18 H18B 109.5 .
C17 C18 H18C 109.5 .
H18A C18 H18C 109.5 .
H18B C18 H18C 109.5 .
C20 C19 H19A 109.5 .
C20 C19 H19B 109.5 .
H19A C19 H19B 109.5 .
C20 C19 H19C 109.5 .
H19A C19 H19C 109.5 .
H19B C19 H19C 109.5 .
N3 C20 C21 108.5(7) .
N3 C20 C19 122.5(7) .
C21 C20 C19 129.0(7) .
C20 C21 C22 106.9(7) .
C20 C21 H21 126.5 .
C22 C21 H21 126.5 .
N4 C22 C21 109.5(7) .
N4 C22 C23 124.4(7) .
C21 C22 C23 126.1(7) .
C22 C23 H23A 109.5 .
C22 C23 H23B 109.5 .
H23A C23 H23B 109.5 .
C22 C23 H23C 109.5 .
H23A C23 H23C 109.5 .
H23B C23 H23C 109.5 .
C25 C24 H24A 109.5 .
C25 C24 H24B 109.5 .
H24A C24 H24B 109.5 .
C25 C24 H24C 109.5 .
H24A C24 H24C 109.5 .
H24B C24 H24C 109.5 .
N5 C25 C26 107.0(7) .
N5 C25 C24 123.0(8) .
C26 C25 C24 130.0(7) .
C25 C26 C27 107.7(7) .
C25 C26 H26 126.2 .
C27 C26 H26 126.2 .
N6 C27 C26 108.9(7) .
N6 C27 C28 126.1(7) .
C26 C27 C28 125.0(7) .
C27 C28 H28A 109.5 .
C27 C28 H28B 109.5 .
H28A C28 H28B 109.5 .
C27 C28 H28C 109.5 .
H28A C28 H28C 109.5 .
H28B C28 H28C 109.5 .

loop_
_geom_bond_atom_site_label_1
_geom_bond_atom_site_label_2
_geom_bond_distance
_geom_bond_site_symmetry_2
W1 S3 2.210(2) .
W1 N4 2.235(6) .
W1 S1 2.2482(19) .
W1 N6 2.291(6) .
W1 N2 2.317(6) .
W1 S2 2.3417(19) .
W1 Cu2 2.5944(11) .
W1 Cu1 2.6417(9) .
Cu1 S1 2.186(2) .
Cu1 P1 2.206(2) .
Cu1 S2 2.215(2) .
Cu1 Cu2 2.9387(14) .
Cu2 Cl1 2.164(2) .
Cu2 S3 2.184(2) .
Cu2 S2 2.192(2) .
P1 C7 1.816(8) .
P1 C13 1.822(7) .
P1 C1 1.827(7) .
B1 N3 1.521(10) .
B1 N1 1.530(10) .
B1 N5 1.540(11) .
B1 H1B 1.15(2) .
N1 C15 1.359(9) .
N1 N2 1.369(8) .
N2 C17 1.354(9) .
N3 C20 1.345(9) .
N3 N4 1.393(9) .
N4 C22 1.359(9) .
N5 C25 1.355(9) .
N5 N6 1.375(9) .
N6 C27 1.350(10) .
C1 C2 1.373(10) .
C1 C6 1.383(11) .
C2 C3 1.378(11) .
C2 H2 0.9500 .
C3 C4 1.378(12) .
C3 H3 0.9500 .
C4 C5 1.347(12) .
C4 H4 0.9500 .
C5 C6 1.396(11) .
C5 H5 0.9500 .
C6 H6 0.9500 .
C7 C12 1.382(10) .
C7 C8 1.386(10) .
C8 C9 1.382(11) .
C8 H8 0.9500 .
C9 C10 1.374(12) .
C9 H9 0.9500 .
C10 C11 1.373(12) .
C10 H10 0.9500 .
C11 C12 1.380(11) .
C11 H11 0.9500 .
C12 H12 0.9500 .
C13 C13 1.522(14) 3_656
C13 H13A 0.9900 .
C13 H13B 0.9900 .
C14 C15 1.482(11) .
C14 H14A 0.9800 .
C14 H14B 0.9800 .
C14 H14C 0.9800 .
C15 C16 1.372(11) .
C16 C17 1.379(11) .
C16 H16 0.9500 .
C17 C18 1.496(10) .
C18 H18A 0.9800 .
C18 H18B 0.9800 .
C18 H18C 0.9800 .
C19 C20 1.507(12) .
C19 H19A 0.9800 .
C19 H19B 0.9800 .
C19 H19C 0.9800 .
C20 C21 1.367(11) .
C21 C22 1.381(12) .
C21 H21 0.9500 .
C22 C23 1.478(12) .
C23 H23A 0.9800 .
C23 H23B 0.9800 .
C23 H23C 0.9800 .
C24 C25 1.480(12) .
C24 H24A 0.9800 .
C24 H24B 0.9800 .
C24 H24C 0.9800 .
C25 C26 1.362(12) .
C26 C27 1.387(11) .
C26 H26 0.9500 .
C27 C28 1.478(11) .
C28 H28A 0.9800 .
C28 H28B 0.9800 .
C28 H28C 0.9800 .

loop_
_publcif_info_datablock.id
_publcif_info_datablock.publ_exptl
_publcif_info_datablock.publ_geom
_publcif_info_datablock.structure
{95282c62-bbe8-4b4c-a079-73e708be5fd2} y y y

loop_
_publcif_info_cif.paper_type
E
